data_7213668
loop_
_publ_author_name
'Mocilac, Pavle'
'Gallagher, John F.'

_publ_section_title
;
 Halogen bonding directed supramolecular assembly in bromo-substituted
 trezimides and tennimides
;
_journal_issue 10
_journal_name_full CrystEngComm
_journal_page_first 1893
_journal_paper_doi 10.1039/c3ce42168f
_journal_volume 16
_journal_year 2014
_chemical_formula_moiety 'C36 H18 Br3 N9 O6, 2(C H2 Cl2)'
_chemical_formula_sum 'C38 H22 Br3 Cl4 N9 O6'
_chemical_formula_weight 1082.18
_chemical_name_common (26BrIO)3_CH2Cl2_[11-125]
_chemical_name_systematic
;
?
;
_space_group_IT_number 2
_symmetry_cell_setting triclinic
_symmetry_space_group_name_Hall '-P 1'
_symmetry_space_group_name_H-M 'P -1'
_atom_sites_solution_hydrogens geom
_atom_sites_solution_primary direct
_atom_sites_solution_secondary difmap
_audit_creation_method SHELXL-97
_cell_angle_alpha 100.749(3)
_cell_angle_beta 99.990(3)
_cell_angle_gamma 95.463(3)
_cell_formula_units_Z 2
_cell_length_a 12.2390(5)
_cell_length_b 13.6149(5)
_cell_length_c 13.6447(5)
_cell_measurement_reflns_used 4213
_cell_measurement_temperature 294(2)
_cell_measurement_theta_max 27.75
_cell_measurement_theta_min 2.06
_cell_volume 2180.69(15)
_computing_cell_refinement
;
CrysAlisPro, Agilent Technologies,
Version 1.171.34.49 (release 20-01-2011 CrysAlis171 .NET)
(compiled Jan 20 2011,15:58:25)
;
_computing_data_collection
;
CrysAlisPro, Agilent Technologies,
Version 1.171.34.49 (release 20-01-2011 CrysAlis171 .NET)
(compiled Jan 20 2011,15:58:25)
;
_computing_data_reduction
;
CrysAlisPro, Agilent Technologies,
Version 1.171.34.49 (release 20-01-2011 CrysAlis171 .NET)
(compiled Jan 20 2011,15:58:25)
;
_computing_molecular_graphics 'PLATON (Spek, 2009)'
_computing_publication_material SHELXL97
_computing_structure_refinement 'SHELXL97 (Sheldrick, 2008) and SORTX (McArdle, 1995)'
_computing_structure_solution 'SHELXS97 (Sheldrick, 2008)'
_diffrn_ambient_temperature 294(1)
_diffrn_measured_fraction_theta_full 0.999
_diffrn_measured_fraction_theta_max 0.906
_diffrn_measurement_device 'Xcalibur, Sapphire3, Gemini Ultra'
_diffrn_measurement_method '\w scans'
_diffrn_radiation_monochromator graphite
_diffrn_radiation_source 'Enhance (Mo) X-ray Source'
_diffrn_radiation_type MoK\a
_diffrn_radiation_wavelength 0.71073
_diffrn_reflns_av_R_equivalents 0.0238
_diffrn_reflns_av_sigmaI/netI 0.0513
_diffrn_reflns_limit_h_max 15
_diffrn_reflns_limit_h_min -14
_diffrn_reflns_limit_k_max 17
_diffrn_reflns_limit_k_min -17
_diffrn_reflns_limit_l_max 17
_diffrn_reflns_limit_l_min -17
_diffrn_reflns_number 16290
_diffrn_reflns_theta_full 26.00
_diffrn_reflns_theta_max 27.85
_diffrn_reflns_theta_min 2.07
_diffrn_standards_decay_% 1
_diffrn_standards_interval_time 60
_diffrn_standards_number 4213
_exptl_absorpt_coefficient_mu 3.076
_exptl_absorpt_correction_T_max 0.6555
_exptl_absorpt_correction_T_min 0.3141
_exptl_absorpt_correction_type analytical
_exptl_absorpt_process_details '(ABSFAC, Clark and Reid, 1998)'
_exptl_crystal_colour Colourless
_exptl_crystal_density_diffrn 1.648
_exptl_crystal_density_method 'not measured'
_exptl_crystal_description Block
_exptl_crystal_F_000 1068
_exptl_crystal_size_max 0.49
_exptl_crystal_size_mid 0.38
_exptl_crystal_size_min 0.15
_refine_diff_density_max 1.449
_refine_diff_density_min -1.295
_refine_diff_density_rms 0.083
_refine_ls_extinction_method none
_refine_ls_goodness_of_fit_ref 1.013
_refine_ls_hydrogen_treatment constr
_refine_ls_matrix_type full
_refine_ls_number_parameters 568
_refine_ls_number_reflns 9391
_refine_ls_number_restraints 47
_refine_ls_restrained_S_all 1.030
_refine_ls_R_factor_all 0.1119
_refine_ls_R_factor_gt 0.0667
_refine_ls_shift/su_max 0.001
_refine_ls_shift/su_mean 0.000
_refine_ls_structure_factor_coef Fsqd
_refine_ls_weighting_details 'w=1/[\s^2^(Fo^2^)+(0.0777P)^2^+4.2375P] where P=(Fo^2^+2Fc^2^)/3'
_refine_ls_weighting_scheme calc
_refine_ls_wR_factor_gt 0.1607
_refine_ls_wR_factor_ref 0.1867
_reflns_number_gt 5817
_reflns_number_total 9391
_reflns_threshold_expression I>2\s(I)
_cod_data_source_file c3ce42168f.txt
_cod_data_source_block B_[11-125]
_cod_depositor_comments
;
The following automatic conversions were performed:

'_symmetry_cell_setting' value 'Triclinic' changed to 'triclinic'
according to
/usr/data/users/saulius/automatic-downloads/current/RSC/lib/dictionaries/cif_core.dic
dictionary named 'cif_core.dic' version 2.4.2 from
2011-04-26.

'_exptl_absorpt_correction_type' value 'Analytical'
changed to 'analytical' according to
/usr/data/users/saulius/automatic-downloads/current/RSC/lib/dictionaries/cif_core.dic
dictionary named 'cif_core.dic' version 2.4.2 from 2011-04-26.

Automatic conversion script
Id: cif_fix_values 2281 2013-09-26 08:29:07Z andrius 
;
_cod_original_cell_volume 2180.69(14)
_cod_database_code 7213668

loop_
_symmetry_equiv_pos_as_xyz
'x, y, z'
'-x, -y, -z'

loop_
_atom_site_label
_atom_site_type_symbol
_atom_site_fract_x
_atom_site_fract_y
_atom_site_fract_z
_atom_site_U_iso_or_equiv
_atom_site_adp_type
_atom_site_occupancy
_atom_site_symmetry_multiplicity
_atom_site_calc_flag
_atom_site_refinement_flags
_atom_site_disorder_assembly
_atom_site_disorder_group
Br14 Br 0.27480(7) 0.12895(5) 0.25571(4) 0.0729(2) Uani 1 1 d . . .
Br24 Br 0.17378(7) 0.66974(5) 1.02941(7) 0.0896(3) Uani 1 1 d . . .
Br34 Br 0.02104(10) 0.29465(7) 0.22350(5) 0.1091(4) Uani 1 1 d . . .
O1 O 0.5710(3) 0.3428(3) 0.8007(3) 0.0624(11) Uani 1 1 d . . .
C1 C 0.4802(4) 0.3139(4) 0.7479(4) 0.0441(12) Uani 1 1 d . . .
N1 N 0.4509(3) 0.2108(3) 0.6985(3) 0.0443(10) Uani 1 1 d . . .
O2 O 0.5376(5) 0.0689(4) 0.6823(3) 0.0933(17) Uani 1 1 d . . .
C2 C 0.5070(5) 0.1353(5) 0.7375(4) 0.0538(14) Uani 1 1 d . . .
O3 O 0.4318(3) 0.2951(3) 1.1581(3) 0.0499(9) Uani 1 1 d . . .
C3 C 0.3989(4) 0.2510(3) 1.0723(3) 0.0351(10) Uani 1 1 d . . .
N2 N 0.2847(3) 0.2568(3) 1.0207(3) 0.0328(8) Uani 1 1 d . . .
O4 O 0.2397(3) 0.0957(2) 1.0296(2) 0.0417(8) Uani 1 1 d . . .
C4 C 0.2105(4) 0.1691(3) 0.9989(3) 0.0312(9) Uani 1 1 d . . .
O5 O -0.1189(3) 0.1576(4) 0.6103(3) 0.0780(15) Uani 1 1 d . . .
C5 C -0.0419(4) 0.2013(4) 0.6754(4) 0.0474(13) Uani 1 1 d . . .
N3 N 0.0364(3) 0.2742(3) 0.6551(3) 0.0411(10) Uani 1 1 d . . .
O6 O 0.0258(3) 0.4023(3) 0.7875(3) 0.0573(10) Uani 1 1 d . . .
C6 C 0.0794(4) 0.3661(4) 0.7281(4) 0.0423(12) Uani 1 1 d . . .
C11 C 0.1968(4) 0.4062(4) 0.7301(3) 0.0394(11) Uani 1 1 d . . .
C12 C 0.2771(4) 0.3415(4) 0.7193(3) 0.0383(11) Uani 1 1 d . . .
H12 H 0.2555 0.2723 0.6986 0.046 Uiso 1 1 calc R . .
C13 C 0.3900(4) 0.3802(4) 0.7393(3) 0.0436(12) Uani 1 1 d . . .
C14 C 0.4203(5) 0.4840(4) 0.7638(4) 0.0537(14) Uani 1 1 d . . .
H14 H 0.4955 0.5106 0.7764 0.064 Uiso 1 1 calc R . .
C15 C 0.3398(5) 0.5482(4) 0.7698(5) 0.0598(16) Uani 1 1 d . . .
H15 H 0.3606 0.6176 0.7830 0.072 Uiso 1 1 calc R . .
C16 C 0.2289(5) 0.5096(4) 0.7562(4) 0.0522(13) Uani 1 1 d . . .
H16 H 0.1753 0.5530 0.7646 0.063 Uiso 1 1 calc R . .
C11A C 0.4074(4) 0.1908(4) 0.5919(4) 0.0461(12) Uani 1 1 d . . .
N12A N 0.4397(5) 0.2598(4) 0.5438(3) 0.0646(14) Uani 1 1 d . . .
C13A C 0.3982(6) 0.2408(5) 0.4440(4) 0.0671(17) Uani 1 1 d . . .
H13A H 0.4173 0.2875 0.4059 0.081 Uiso 1 1 calc R . .
C14A C 0.3280(5) 0.1543(4) 0.3963(4) 0.0523(14) Uani 1 1 d . . .
C15A C 0.3008(5) 0.0878(4) 0.4539(4) 0.0603(16) Uani 1 1 d . . .
H15A H 0.2543 0.0281 0.4226 0.072 Uiso 1 1 calc R . .
N16A N 0.3390(4) 0.1059(3) 0.5540(3) 0.0565(12) Uani 1 1 d . . .
C21 C 0.5192(4) 0.1406(4) 0.8485(4) 0.0417(11) Uani 1 1 d . . .
C22 C 0.4500(4) 0.1890(4) 0.9057(3) 0.0384(11) Uani 1 1 d . . .
H22 H 0.3922 0.2190 0.8745 0.046 Uiso 1 1 calc R . .
C23 C 0.4666(4) 0.1929(3) 1.0098(3) 0.0339(10) Uani 1 1 d . . .
C24 C 0.5516(4) 0.1470(4) 1.0562(4) 0.0437(12) Uani 1 1 d . . .
H24 H 0.5639 0.1511 1.1262 0.052 Uiso 1 1 calc R . .
C25 C 0.6176(4) 0.0956(4) 0.9988(4) 0.0504(13) Uani 1 1 d . . .
H25 H 0.6737 0.0634 1.0296 0.060 Uiso 1 1 calc R . .
C26 C 0.6010(4) 0.0914(4) 0.8955(4) 0.0488(13) Uani 1 1 d . . .
H26 H 0.6451 0.0553 0.8568 0.059 Uiso 1 1 calc R . .
C21A C 0.2562(4) 0.3555(3) 1.0242(3) 0.0339(10) Uani 1 1 d . . .
N22A N 0.1600(3) 0.3739(3) 1.0501(3) 0.0428(10) Uani 1 1 d . . .
C23A C 0.1372(5) 0.4680(4) 1.0516(4) 0.0506(13) Uani 1 1 d . . .
H23A H 0.0702 0.4855 1.0685 0.061 Uiso 1 1 calc R . .
C24A C 0.2086(5) 0.5386(4) 1.0293(4) 0.0493(13) Uani 1 1 d . . .
C25A C 0.3087(5) 0.5125(4) 1.0075(4) 0.0512(14) Uani 1 1 d . . .
H25A H 0.3602 0.5612 0.9952 0.061 Uiso 1 1 calc R . .
N26A N 0.3336(4) 0.4187(3) 1.0034(3) 0.0431(10) Uani 1 1 d . . .
C31 C 0.0984(4) 0.1646(3) 0.9343(3) 0.0308(9) Uani 1 1 d . . .
C32 C 0.0835(4) 0.1955(3) 0.8426(3) 0.0343(10) Uani 1 1 d . . .
H32 H 0.1439 0.2283 0.8232 0.041 Uiso 1 1 calc R . .
C33 C -0.0214(4) 0.1778(3) 0.7791(3) 0.0355(10) Uani 1 1 d . . .
C34 C -0.1113(4) 0.1308(4) 0.8099(4) 0.0413(11) Uani 1 1 d . . .
H34 H -0.1819 0.1193 0.7682 0.050 Uiso 1 1 calc R . .
C35 C -0.0965(4) 0.1010(4) 0.9015(4) 0.0424(12) Uani 1 1 d . . .
H35 H -0.1572 0.0695 0.9215 0.051 Uiso 1 1 calc R . .
C36 C 0.0078(4) 0.1173(3) 0.9639(4) 0.0367(10) Uani 1 1 d . . .
H36 H 0.0173 0.0967 1.0258 0.044 Uiso 1 1 calc R . .
C31A C 0.0362(4) 0.2789(4) 0.5516(4) 0.0442(12) Uani 1 1 d . . .
N32A N 0.0282(4) 0.3683(3) 0.5290(3) 0.0545(12) Uani 1 1 d . . .
C33A C 0.0270(6) 0.3725(5) 0.4326(4) 0.0633(16) Uani 1 1 d . . .
H33A H 0.0240 0.4342 0.4131 0.076 Uiso 1 1 calc R . .
C34A C 0.0300(5) 0.2883(5) 0.3610(4) 0.0616(16) Uani 1 1 d . . .
C35A C 0.0395(5) 0.1996(5) 0.3927(4) 0.0611(15) Uani 1 1 d . . .
H35A H 0.0419 0.1416 0.3452 0.073 Uiso 1 1 calc R . .
N36A N 0.0456(4) 0.1936(4) 0.4900(3) 0.0553(12) Uani 1 1 d . . .
Cl1S Cl -0.2250(4) 0.0299(3) 0.2574(3) 0.1741(14) Uani 1 1 d . . .
Cl2S Cl -0.2865(4) 0.2140(3) 0.3516(3) 0.2006(18) Uani 1 1 d . . .
C1S C -0.2642(10) 0.0953(7) 0.3633(7) 0.126(4) Uani 1 1 d . . .
H1S1 H -0.3322 0.0595 0.3739 0.151 Uiso 1 1 calc R . .
H1S2 H -0.2061 0.0986 0.4225 0.151 Uiso 1 1 calc R . .
Cl3S Cl 0.6732(6) 0.4778(5) 0.4896(4) 0.215(3) Uani 0.80 1 d PU A -1
Cl4S Cl 0.7379(12) 0.5037(12) 0.6837(9) 0.378(7) Uani 0.80 1 d PU A -1
C2S C 0.714(3) 0.400(2) 0.584(2) 0.253(11) Uani 0.80 1 d PU A -1
H2S1 H 0.6531 0.3500 0.5872 0.303 Uiso 0.80 1 calc PR A -1
H2S2 H 0.7802 0.3688 0.5750 0.303 Uiso 0.80 1 calc PR A -1
Cl5S Cl 0.7060(11) 0.5439(8) 0.6956(8) 0.082(3) Uani 0.20 1 d PDU B -2
Cl6S Cl 0.7850(10) 0.4097(12) 0.6611(12) 0.113(4) Uani 0.20 1 d PDU B -2
C3S C 0.6638(18) 0.4422(17) 0.5959(16) 0.041(4) Uani 0.20 1 d PDU B -2
H3S1 H 0.6674 0.4555 0.5291 0.050 Uiso 0.20 1 calc PR B -2
H3S2 H 0.5950 0.4010 0.5968 0.050 Uiso 0.20 1 calc PR B -2

loop_
_atom_site_aniso_label
_atom_site_aniso_U_11
_atom_site_aniso_U_22
_atom_site_aniso_U_33
_atom_site_aniso_U_23
_atom_site_aniso_U_13
_atom_site_aniso_U_12
Br14 0.1191(6) 0.0628(4) 0.0318(3) 0.0086(3) 0.0044(3) 0.0085(4)
Br24 0.1102(6) 0.0373(3) 0.1094(6) 0.0120(3) -0.0143(5) 0.0223(3)
Br34 0.1838(10) 0.1191(7) 0.0416(4) 0.0344(4) 0.0323(5) 0.0511(7)
O1 0.042(2) 0.073(3) 0.061(2) 0.007(2) -0.0065(19) -0.0069(19)
C1 0.042(3) 0.054(3) 0.033(2) 0.008(2) 0.007(2) -0.007(2)
N1 0.045(2) 0.054(3) 0.029(2) 0.0045(18) 0.0022(17) 0.002(2)
O2 0.117(4) 0.117(4) 0.050(3) -0.001(3) 0.014(3) 0.075(3)
C2 0.046(3) 0.070(4) 0.043(3) 0.003(3) 0.008(2) 0.018(3)
O3 0.048(2) 0.056(2) 0.0383(19) -0.0005(16) -0.0024(16) 0.0071(17)
C3 0.030(2) 0.036(2) 0.037(2) 0.010(2) 0.0001(19) -0.0001(19)
N2 0.032(2) 0.0303(19) 0.0349(19) 0.0076(15) 0.0019(15) 0.0032(15)
O4 0.046(2) 0.0369(18) 0.0437(18) 0.0181(15) 0.0016(15) 0.0042(15)
C4 0.037(2) 0.032(2) 0.025(2) 0.0071(18) 0.0077(18) 0.0032(19)
O5 0.061(3) 0.114(4) 0.044(2) 0.026(2) -0.0148(19) -0.039(3)
C5 0.042(3) 0.060(3) 0.036(3) 0.016(2) -0.005(2) -0.006(2)
N3 0.041(2) 0.049(2) 0.031(2) 0.0153(18) -0.0029(17) -0.0052(19)
O6 0.058(2) 0.056(2) 0.062(2) 0.012(2) 0.020(2) 0.0114(19)
C6 0.046(3) 0.044(3) 0.037(3) 0.016(2) 0.001(2) 0.006(2)
C11 0.045(3) 0.041(3) 0.030(2) 0.011(2) 0.001(2) -0.001(2)
C12 0.042(3) 0.037(2) 0.030(2) 0.0079(19) 0.002(2) -0.011(2)
C13 0.049(3) 0.046(3) 0.030(2) 0.006(2) -0.001(2) -0.005(2)
C14 0.051(3) 0.052(3) 0.049(3) 0.006(3) 0.002(3) -0.013(3)
C15 0.067(4) 0.039(3) 0.064(4) 0.009(3) -0.004(3) -0.010(3)
C16 0.061(4) 0.042(3) 0.048(3) 0.009(2) -0.001(3) 0.002(3)
C11A 0.048(3) 0.053(3) 0.034(2) 0.006(2) 0.006(2) 0.001(2)
N12A 0.083(4) 0.064(3) 0.038(2) 0.006(2) 0.012(2) -0.022(3)
C13A 0.094(5) 0.063(4) 0.041(3) 0.014(3) 0.015(3) -0.013(3)
C14A 0.073(4) 0.050(3) 0.032(3) 0.006(2) 0.009(2) 0.005(3)
C15A 0.089(4) 0.045(3) 0.036(3) 0.005(2) -0.003(3) -0.009(3)
N16A 0.077(3) 0.048(3) 0.038(2) 0.010(2) 0.001(2) -0.008(2)
C21 0.028(2) 0.049(3) 0.045(3) 0.004(2) 0.004(2) 0.008(2)
C22 0.031(2) 0.044(3) 0.038(2) 0.008(2) -0.001(2) 0.009(2)
C23 0.026(2) 0.035(2) 0.040(2) 0.0090(19) 0.0020(19) 0.0003(18)
C24 0.036(3) 0.054(3) 0.042(3) 0.018(2) 0.002(2) 0.005(2)
C25 0.036(3) 0.058(3) 0.059(3) 0.020(3) 0.001(2) 0.018(2)
C26 0.034(3) 0.052(3) 0.060(3) 0.005(3) 0.008(2) 0.014(2)
C21A 0.037(3) 0.033(2) 0.028(2) 0.0038(18) 0.0010(19) 0.004(2)
N22A 0.040(2) 0.040(2) 0.047(2) 0.0064(18) 0.0044(19) 0.0069(18)
C23A 0.047(3) 0.045(3) 0.055(3) 0.004(2) -0.001(2) 0.017(2)
C24A 0.065(4) 0.031(3) 0.044(3) 0.003(2) -0.009(3) 0.013(3)
C25A 0.071(4) 0.032(3) 0.046(3) 0.010(2) 0.004(3) -0.008(3)
N26A 0.052(3) 0.034(2) 0.043(2) 0.0074(18) 0.0108(19) 0.0003(19)
C31 0.034(2) 0.025(2) 0.033(2) 0.0060(17) 0.0046(18) 0.0029(18)
C32 0.033(2) 0.035(2) 0.031(2) 0.0078(18) 0.0036(18) -0.0076(19)
C33 0.034(2) 0.035(2) 0.034(2) 0.0087(19) -0.0007(19) -0.0048(19)
C34 0.033(3) 0.041(3) 0.046(3) 0.011(2) -0.001(2) -0.004(2)
C35 0.033(3) 0.042(3) 0.053(3) 0.019(2) 0.006(2) -0.006(2)
C36 0.040(3) 0.032(2) 0.041(2) 0.014(2) 0.010(2) 0.003(2)
C31A 0.039(3) 0.055(3) 0.036(3) 0.015(2) 0.000(2) -0.006(2)
N32A 0.073(3) 0.054(3) 0.038(2) 0.018(2) 0.007(2) 0.006(2)
C33A 0.090(5) 0.064(4) 0.041(3) 0.027(3) 0.007(3) 0.012(3)
C34A 0.072(4) 0.082(4) 0.037(3) 0.025(3) 0.012(3) 0.012(3)
C35A 0.080(4) 0.063(4) 0.042(3) 0.010(3) 0.015(3) 0.011(3)
N36A 0.071(3) 0.055(3) 0.043(2) 0.016(2) 0.012(2) 0.007(2)
Cl1S 0.203(4) 0.175(3) 0.115(2) -0.006(2) 0.017(2) -0.023(3)
Cl2S 0.269(5) 0.130(3) 0.193(4) 0.068(3) -0.013(3) 0.018(3)
C1S 0.184(10) 0.091(6) 0.082(6) 0.030(5) -0.012(6) -0.037(6)
Cl3S 0.291(6) 0.237(6) 0.120(3) 0.086(3) 0.024(4) -0.023(5)
Cl4S 0.414(14) 0.465(15) 0.227(8) 0.046(10) 0.104(9) -0.099(12)
C2S 0.28(2) 0.254(17) 0.209(16) 0.062(12) 0.009(15) -0.017(15)
Cl5S 0.107(6) 0.075(5) 0.048(4) -0.010(4) 0.016(4) -0.024(4)
Cl6S 0.088(6) 0.136(7) 0.124(8) 0.049(6) 0.006(5) 0.037(6)
C3S 0.044(8) 0.047(8) 0.030(7) 0.010(6) 0.011(6) -0.020(7)

loop_
_atom_type_symbol
_atom_type_description
_atom_type_scat_dispersion_real
_atom_type_scat_dispersion_imag
_atom_type_scat_source
C C 0.0033 0.0016 'International Tables Vol C Tables 4.2.6.8 and 6.1.1.4'
H H 0.0000 0.0000 'International Tables Vol C Tables 4.2.6.8 and 6.1.1.4'
N N 0.0061 0.0033 'International Tables Vol C Tables 4.2.6.8 and 6.1.1.4'
O O 0.0106 0.0060 'International Tables Vol C Tables 4.2.6.8 and 6.1.1.4'
Cl Cl 0.1484 0.1585 'International Tables Vol C Tables 4.2.6.8 and 6.1.1.4'
Br Br -0.2901 2.4595 'International Tables Vol C Tables 4.2.6.8 and 6.1.1.4'

loop_
_geom_angle_atom_site_label_1
_geom_angle_atom_site_label_2
_geom_angle_atom_site_label_3
_geom_angle
O1 C1 N1 120.4(5)
O1 C1 C13 122.4(5)
N1 C1 C13 116.9(4)
C2 N1 C1 120.2(4)
C2 N1 C11A 117.1(4)
C1 N1 C11A 116.6(4)
O2 C2 N1 121.2(5)
O2 C2 C21 122.4(5)
N1 C2 C21 116.3(5)
O3 C3 N2 119.7(4)
O3 C3 C23 124.7(4)
N2 C3 C23 115.5(4)
C4 N2 C21A 126.1(4)
C4 N2 C3 116.3(4)
C21A N2 C3 115.2(3)
O4 C4 N2 119.3(4)
O4 C4 C31 121.1(4)
N2 C4 C31 119.6(4)
O5 C5 N3 120.9(4)
O5 C5 C33 121.8(5)
N3 C5 C33 117.3(4)
C5 N3 C31A 118.1(4)
C5 N3 C6 121.0(4)
C31A N3 C6 115.6(4)
O6 C6 N3 121.3(5)
O6 C6 C11 123.2(5)
N3 C6 C11 115.3(5)
C16 C11 C12 119.9(5)
C16 C11 C6 119.0(5)
C12 C11 C6 120.6(4)
C11 C12 C13 120.0(4)
C11 C12 H12 120.0
C13 C12 H12 120.0
C14 C13 C12 119.2(5)
C14 C13 C1 118.5(5)
C12 C13 C1 121.9(4)
C15 C14 C13 120.5(5)
C15 C14 H14 119.7
C13 C14 H14 119.7
C16 C15 C14 120.1(5)
C16 C15 H15 119.9
C14 C15 H15 119.9
C15 C16 C11 120.1(5)
C15 C16 H16 120.0
C11 C16 H16 120.0
N12A C11A N16A 128.1(5)
N12A C11A N1 115.6(5)
N16A C11A N1 116.3(4)
C11A N12A C13A 115.3(5)
N12A C13A C14A 121.6(5)
N12A C13A H13A 119.2
C14A C13A H13A 119.2
C15A C14A C13A 118.0(5)
C15A C14A Br14 121.8(4)
C13A C14A Br14 120.2(4)
N16A C15A C14A 121.7(5)
N16A C15A H15A 119.1
C14A C15A H15A 119.1
C11A N16A C15A 115.3(5)
C22 C21 C26 119.0(5)
C22 C21 C2 122.6(4)
C26 C21 C2 118.3(5)
C21 C22 C23 120.1(4)
C21 C22 H22 120.0
C23 C22 H22 120.0
C24 C23 C22 120.1(4)
C24 C23 C3 119.4(4)
C22 C23 C3 120.3(4)
C25 C24 C23 119.8(5)
C25 C24 H24 120.1
C23 C24 H24 120.1
C24 C25 C26 120.1(5)
C24 C25 H25 119.9
C26 C25 H25 119.9
C25 C26 C21 120.8(5)
C25 C26 H26 119.6
C21 C26 H26 119.6
N22A C21A N26A 128.5(4)
N22A C21A N2 117.5(4)
N26A C21A N2 113.9(4)
C21A N22A C23A 114.9(4)
N22A C23A C24A 121.9(5)
N22A C23A H23A 119.0
C24A C23A H23A 119.0
C23A C24A C25A 118.3(5)
C23A C24A Br24 121.3(4)
C25A C24A Br24 120.4(4)
N26A C25A C24A 121.5(5)
N26A C25A H25A 119.2
C24A C25A H25A 119.2
C21A N26A C25A 114.7(4)
C32 C31 C36 119.8(4)
C32 C31 C4 122.7(4)
C36 C31 C4 117.2(4)
C31 C32 C33 120.3(4)
C31 C32 H32 119.9
C33 C32 H32 119.9
C34 C33 C32 119.3(4)
C34 C33 C5 117.3(4)
C32 C33 C5 123.2(4)
C35 C34 C33 120.3(4)
C35 C34 H34 119.8
C33 C34 H34 119.8
C34 C35 C36 120.5(4)
C34 C35 H35 119.8
C36 C35 H35 119.8
C35 C36 C31 119.9(4)
C35 C36 H36 120.1
C31 C36 H36 120.1
N32A C31A N36A 127.8(5)
N32A C31A N3 115.7(5)
N36A C31A N3 116.4(5)
C31A N32A C33A 115.7(5)
N32A C33A C34A 121.7(5)
N32A C33A H33A 119.2
C34A C33A H33A 119.2
C35A C34A C33A 117.8(5)
C35A C34A Br34 121.1(5)
C33A C34A Br34 121.0(5)
N36A C35A C34A 121.9(6)
N36A C35A H35A 119.0
C34A C35A H35A 119.0
C31A N36A C35A 114.8(5)
Cl2S C1S Cl1S 111.7(5)
Cl2S C1S H1S1 109.3
Cl1S C1S H1S1 109.3
Cl2S C1S H1S2 109.3
Cl1S C1S H1S2 109.3
H1S1 C1S H1S2 107.9
Cl4S C2S Cl3S 92.0(15)
Cl4S C2S H2S1 113.3
Cl3S C2S H2S1 113.3
Cl4S C2S H2S2 113.3
Cl3S C2S H2S2 113.3
H2S1 C2S H2S2 110.6
C3S Cl5S Cl6S 51.5(8)
C3S Cl6S Cl5S 50.9(8)
Cl5S C3S Cl6S 77.5(11)
Cl5S C3S H3S1 115.6
Cl6S C3S H3S1 115.6
Cl5S C3S H3S2 115.6
Cl6S C3S H3S2 115.6
H3S1 C3S H3S2 112.6

loop_
_geom_bond_atom_site_label_1
_geom_bond_atom_site_label_2
_geom_bond_distance
Br14 C14A 1.871(5)
Br24 C24A 1.874(5)
Br34 C34A 1.879(5)
O1 C1 1.200(6)
C1 N1 1.422(6)
C1 C13 1.494(8)
N1 C2 1.421(7)
N1 C11A 1.425(6)
O2 C2 1.198(7)
C2 C21 1.484(7)
O3 C3 1.192(5)
C3 N2 1.468(6)
C3 C23 1.470(7)
N2 C4 1.381(6)
N2 C21A 1.414(6)
O4 C4 1.215(5)
C4 C31 1.485(6)
O5 C5 1.199(6)
C5 N3 1.411(6)
C5 C33 1.493(6)
N3 C31A 1.424(6)
N3 C6 1.436(6)
O6 C6 1.195(6)
C6 C11 1.481(7)
C11 C16 1.387(7)
C11 C12 1.390(7)
C12 C13 1.392(7)
C12 H12 0.9300
C13 C14 1.389(7)
C14 C15 1.380(8)
C14 H14 0.9300
C15 C16 1.376(8)
C15 H15 0.9300
C16 H16 0.9300
C11A N12A 1.311(7)
C11A N16A 1.321(7)
N12A C13A 1.336(7)
C13A C14A 1.369(8)
C13A H13A 0.9300
C14A C15A 1.359(8)
C15A N16A 1.332(7)
C15A H15A 0.9300
C21 C22 1.380(7)
C21 C26 1.387(7)
C22 C23 1.390(6)
C22 H22 0.9300
C23 C24 1.385(6)
C24 C25 1.371(7)
C24 H24 0.9300
C25 C26 1.379(8)
C25 H25 0.9300
C26 H26 0.9300
C21A N22A 1.320(6)
C21A N26A 1.322(6)
N22A C23A 1.335(6)
C23A C24A 1.349(8)
C23A H23A 0.9300
C24A C25A 1.374(8)
C25A N26A 1.334(6)
C25A H25A 0.9300
C31 C32 1.381(6)
C31 C36 1.387(6)
C32 C33 1.391(6)
C32 H32 0.9300
C33 C34 1.386(6)
C34 C35 1.373(7)
C34 H34 0.9300
C35 C36 1.379(7)
C35 H35 0.9300
C36 H36 0.9300
C31A N32A 1.318(7)
C31A N36A 1.329(7)
N32A C33A 1.325(7)
C33A C34A 1.368(9)
C33A H33A 0.9300
C34A C35A 1.366(8)
C35A N36A 1.335(7)
C35A H35A 0.9300
Cl1S C1S 1.718(11)
Cl2S C1S 1.697(10)
C1S H1S1 0.9700
C1S H1S2 0.9700
Cl3S C2S 1.84(3)
Cl4S C2S 1.73(3)
C2S H2S1 0.9700
C2S H2S2 0.9700
Cl5S C3S 1.72(2)
Cl5S Cl6S 2.16(2)
Cl6S C3S 1.73(2)
C3S H3S1 0.9700
C3S H3S2 0.9700

loop_
_geom_hbond_atom_site_label_D
_geom_hbond_atom_site_label_H
_geom_hbond_atom_site_label_A
_geom_hbond_distance_DH
_geom_hbond_distance_HA
_geom_hbond_distance_DA
_geom_hbond_angle_DHA
_geom_hbond_site_symmetry_A
_geom_hbond_publ_flag
C1S H1S2 O5 0.97 2.54 3.436(10) 153 . yes
C1S H1S1 N16A 0.97 2.62 3.263(9) 124 2_556 yes
C12 H12 N1 0.93 2.61 2.918(7) 100 . yes
C22 H22 N2 0.93 2.58 2.886(6) 100 . yes
C25 H25 O4 0.93 2.56 3.272(6) 134 2_657 yes

loop_
_geom_torsion_atom_site_label_1
_geom_torsion_atom_site_label_2
_geom_torsion_atom_site_label_3
_geom_torsion_atom_site_label_4
_geom_torsion
O1 C1 N1 C2 23.4(7)
C13 C1 N1 C2 -150.7(5)
O1 C1 N1 C11A -128.5(5)
C13 C1 N1 C11A 57.5(6)
C1 N1 C2 O2 -135.9(6)
C11A N1 C2 O2 15.7(8)
C1 N1 C2 C21 47.4(7)
C11A N1 C2 C21 -161.0(5)
O3 C3 N2 C4 -111.7(5)
C23 C3 N2 C4 71.1(5)
O3 C3 N2 C21A 51.9(6)
C23 C3 N2 C21A -125.3(4)
C21A N2 C4 O4 -155.9(4)
C3 N2 C4 O4 5.7(6)
C21A N2 C4 C31 26.9(6)
C3 N2 C4 C31 -171.5(4)
O5 C5 N3 C31A -13.4(8)
C33 C5 N3 C31A 163.7(5)
O5 C5 N3 C6 139.8(6)
C33 C5 N3 C6 -43.1(7)
C5 N3 C6 O6 -28.1(7)
C31A N3 C6 O6 125.7(5)
C5 N3 C6 C11 146.6(4)
C31A N3 C6 C11 -59.6(6)
O6 C6 C11 C16 -36.6(7)
N3 C6 C11 C16 148.9(4)
O6 C6 C11 C12 135.0(5)
N3 C6 C11 C12 -39.6(6)
C16 C11 C12 C13 3.1(7)
C6 C11 C12 C13 -168.5(4)
C11 C12 C13 C14 -4.0(7)
C11 C12 C13 C1 168.3(4)
O1 C1 C13 C14 21.9(7)
N1 C1 C13 C14 -164.3(4)
O1 C1 C13 C12 -150.5(5)
N1 C1 C13 C12 23.4(7)
C12 C13 C14 C15 1.0(8)
C1 C13 C14 C15 -171.6(5)
C13 C14 C15 C16 3.1(9)
C14 C15 C16 C11 -4.1(8)
C12 C11 C16 C15 1.0(8)
C6 C11 C16 C15 172.7(5)
C2 N1 C11A N12A -125.8(6)
C1 N1 C11A N12A 26.9(7)
C2 N1 C11A N16A 54.7(7)
C1 N1 C11A N16A -152.6(5)
N16A C11A N12A C13A -0.3(10)
N1 C11A N12A C13A -179.7(5)
C11A N12A C13A C14A -0.9(10)
N12A C13A C14A C15A 0.5(10)
N12A C13A C14A Br14 -178.3(5)
C13A C14A C15A N16A 1.1(10)
Br14 C14A C15A N16A 179.8(5)
N12A C11A N16A C15A 1.7(9)
N1 C11A N16A C15A -178.9(5)
C14A C15A N16A C11A -2.0(9)
O2 C2 C21 C22 -154.2(6)
N1 C2 C21 C22 22.5(8)
O2 C2 C21 C26 23.3(9)
N1 C2 C21 C26 -160.0(5)
C26 C21 C22 C23 3.6(7)
C2 C21 C22 C23 -178.9(5)
C21 C22 C23 C24 -0.9(7)
C21 C22 C23 C3 175.2(4)
O3 C3 C23 C24 30.1(7)
N2 C3 C23 C24 -152.8(4)
O3 C3 C23 C22 -146.1(5)
N2 C3 C23 C22 31.0(6)
C22 C23 C24 C25 -1.6(7)
C3 C23 C24 C25 -177.8(4)
C23 C24 C25 C26 1.4(8)
C24 C25 C26 C21 1.3(8)
C22 C21 C26 C25 -3.8(8)
C2 C21 C26 C25 178.6(5)
C4 N2 C21A N22A 29.4(6)
C3 N2 C21A N22A -132.3(4)
C4 N2 C21A N26A -152.5(4)
C3 N2 C21A N26A 45.8(5)
N26A C21A N22A C23A 2.6(7)
N2 C21A N22A C23A -179.6(4)
C21A N22A C23A C24A -0.7(7)
N22A C23A C24A C25A -1.9(8)
N22A C23A C24A Br24 178.8(4)
C23A C24A C25A N26A 3.1(8)
Br24 C24A C25A N26A -177.6(4)
N22A C21A N26A C25A -1.5(7)
N2 C21A N26A C25A -179.3(4)
C24A C25A N26A C21A -1.5(7)
O4 C4 C31 C32 -128.3(5)
N2 C4 C31 C32 48.8(6)
O4 C4 C31 C36 44.8(6)
N2 C4 C31 C36 -138.0(4)
C36 C31 C32 C33 -1.2(7)
C4 C31 C32 C33 171.8(4)
C31 C32 C33 C34 1.4(7)
C31 C32 C33 C5 -174.8(5)
O5 C5 C33 C34 -21.5(8)
N3 C5 C33 C34 161.4(5)
O5 C5 C33 C32 154.7(6)
N3 C5 C33 C32 -22.4(8)
C32 C33 C34 C35 -0.7(7)
C5 C33 C34 C35 175.6(5)
C33 C34 C35 C36 -0.1(8)
C34 C35 C36 C31 0.2(7)
C32 C31 C36 C35 0.4(7)
C4 C31 C36 C35 -173.0(4)
C5 N3 C31A N32A 126.7(5)
C6 N3 C31A N32A -27.9(6)
C5 N3 C31A N36A -54.2(7)
C6 N3 C31A N36A 151.2(5)
N36A C31A N32A C33A 1.6(9)
N3 C31A N32A C33A -179.4(5)
C31A N32A C33A C34A 2.1(9)
N32A C33A C34A C35A -2.9(10)
N32A C33A C34A Br34 176.9(5)
C33A C34A C35A N36A 0.1(10)
Br34 C34A C35A N36A -179.8(5)
N32A C31A N36A C35A -4.2(8)
N3 C31A N36A C35A 176.8(5)
C34A C35A N36A C31A 3.1(9)
